data_1568795
loop_
_publ_author_name
'Nguyen, Thanh Nhan'
'Nguyen, Anh Ngoc'
'Tran, Ngoc Minh'
'Park, In Hyeok'
'Yoo, Hyojong'

_publ_section_title
;
 Hierarchical packing of racemic metallosupramolecular cages with
 Ni(II)-based triple-stranded helicate building blocks.
;
_journal_issue 3
_journal_name_full IUCrJ
_journal_paper_doi 10.1107/S2052252523002385
_journal_volume 10
_journal_year 2023
_chemical_formula_sum 'C504 H442 Br18 N72 Ni52 O264'
_chemical_formula_weight 16222.57
_space_group_crystal_system cubic
_space_group_IT_number 203
_space_group_name_Hall '-F 2uv 2vw 3'
_space_group_name_H-M_alt 'F d -3 :2'
_atom_sites_solution_hydrogens mixed
_audit_creation_method SHELXL-2018/3
_cell_angle_alpha 90
_cell_angle_beta 90
_cell_angle_gamma 90
_cell_formula_units_Z 8
_cell_length_a 58.069(7)
_cell_length_b 58.069(7)
_cell_length_c 58.069(7)
_cell_measurement_reflns_used 738912
_cell_measurement_temperature 100(2)
_cell_measurement_theta_max 23.83
_cell_measurement_theta_min 2.32
_cell_volume 195809(4)
_computing_cell_refinement 'Bruker APEXII'
_computing_data_collection 'Bruker APEXII'
_computing_data_reduction 'Bruker APEX software'
_computing_molecular_graphics ORTEP
_computing_publication_material CIFTAB
_computing_structure_refinement SHELXL
_computing_structure_solution 'SHELXT 2014/4 (Sheldrick, 2014)'
_diffrn_ambient_temperature 100(2)
_diffrn_measured_fraction_theta_full 0.998
_diffrn_measured_fraction_theta_max 0.999
_diffrn_measurement_device_type 'CCD detector'
_diffrn_measurement_method 'phi and omega scans'
_diffrn_radiation_type MoK\a
_diffrn_radiation_wavelength 0.71073
_diffrn_reflns_av_R_equivalents 0.0137
_diffrn_reflns_av_unetI/netI 0.0191
_diffrn_reflns_Laue_measured_fraction_full 0.998
_diffrn_reflns_Laue_measured_fraction_max 0.999
_diffrn_reflns_limit_h_max 71
_diffrn_reflns_limit_h_min -71
_diffrn_reflns_limit_k_max 50
_diffrn_reflns_limit_k_min -50
_diffrn_reflns_limit_l_max 49
_diffrn_reflns_limit_l_min -49
_diffrn_reflns_number 31600
_diffrn_reflns_point_group_measured_fraction_full 0.998
_diffrn_reflns_point_group_measured_fraction_max 0.999
_diffrn_reflns_theta_full 25.242
_diffrn_reflns_theta_max 25.999
_diffrn_reflns_theta_min 1.718
_diffrn_source 'fine-focus sealed tube'
_exptl_absorpt_coefficient_mu 1.772
_exptl_absorpt_correction_T_max 0.615
_exptl_absorpt_correction_T_min 0.534
_exptl_absorpt_correction_type multi-scan
_exptl_absorpt_process_details SADABS
_exptl_crystal_colour green
_exptl_crystal_density_diffrn 1.101
_exptl_crystal_description block
_exptl_crystal_F_000 65344
_exptl_crystal_size_max 0.246
_exptl_crystal_size_mid 0.241
_exptl_crystal_size_min 0.197
_refine_diff_density_max 1.369
_refine_diff_density_min -1.782
_refine_diff_density_rms 0.098
_refine_ls_extinction_method none
_refine_ls_goodness_of_fit_ref 1.026
_refine_ls_hydrogen_treatment constr
_refine_ls_matrix_type full
_refine_ls_number_parameters 685
_refine_ls_number_reflns 16050
_refine_ls_number_restraints 744
_refine_ls_restrained_S_all 1.328
_refine_ls_R_factor_all 0.0653
_refine_ls_R_factor_gt 0.0592
_refine_ls_shift/su_max 0.003
_refine_ls_shift/su_mean 0.000
_refine_ls_structure_factor_coef Fsqd
_refine_ls_weighting_details 'w=1/[\s^2^(Fo^2^)+(0.0783P)^2^+2584.9170P] where P=(Fo^2^+2Fc^2^)/3'
_refine_ls_weighting_scheme calc
_refine_ls_wR_factor_gt 0.1607
_refine_ls_wR_factor_ref 0.1646
_reflns_Friedel_coverage 0.000
_reflns_number_gt 14106
_reflns_number_total 16050
_reflns_threshold_expression 'I > 2\s(I)'
_cod_data_source_file yc5042.cif
_cod_data_source_block 3
_cod_depositor_comments
;
The following automatic conversions were performed:

data item '_exptl_absorpt_correction_type' value 'MULTI-SCAN' was
changed to 'multi-scan' in accordance with the
/home/data/users/saulius/crontab/automatic-downloads/rss-feeds/IUCr/lib/dictionaries/cif_core.dic
dictionary named 'cif_core.dic' version 2.4.2 last updated on
2011-04-26.

Automatic conversion script
Id: cif_fix_values 7556 2019-12-06 15:28:31Z antanas 
;
_cod_original_cell_volume 195809(68)
_cod_original_sg_symbol_H-M 'F d -3'
_cod_database_code 1568795
_shelx_shelxl_version_number 2018/3
_shelx_space_group_comment
;
The symmetry employed for this shelxl refinement is uniquely defined
by the following loop, which should always be used as a source of
symmetry information in preference to the above space-group names.
They are only intended as comments.
;
_shelx_estimated_absorpt_t_min 0.670
_shelx_estimated_absorpt_t_max 0.722

loop_
_space_group_symop_operation_xyz
'x, y, z'
'-x+1/4, -y+1/4, z'
'-x+1/4, y, -z+1/4'
'x, -y+1/4, -z+1/4'
'z, x, y'
'z, -x+1/4, -y+1/4'
'-z+1/4, -x+1/4, y'
'-z+1/4, x, -y+1/4'
'y, z, x'
'-y+1/4, z, -x+1/4'
'y, -z+1/4, -x+1/4'
'-y+1/4, -z+1/4, x'
'x, y+1/2, z+1/2'
'-x+1/4, -y+3/4, z+1/2'
'-x+1/4, y+1/2, -z+3/4'
'x, -y+3/4, -z+3/4'
'z, x+1/2, y+1/2'
'z, -x+3/4, -y+3/4'
'-z+1/4, -x+3/4, y+1/2'
'-z+1/4, x+1/2, -y+3/4'
'y, z+1/2, x+1/2'
'-y+1/4, z+1/2, -x+3/4'
'y, -z+3/4, -x+3/4'
'-y+1/4, -z+3/4, x+1/2'
'x+1/2, y, z+1/2'
'-x+3/4, -y+1/4, z+1/2'
'-x+3/4, y, -z+3/4'
'x+1/2, -y+1/4, -z+3/4'
'z+1/2, x, y+1/2'
'z+1/2, -x+1/4, -y+3/4'
'-z+3/4, -x+1/4, y+1/2'
'-z+3/4, x, -y+3/4'
'y+1/2, z, x+1/2'
'-y+3/4, z, -x+3/4'
'y+1/2, -z+1/4, -x+3/4'
'-y+3/4, -z+1/4, x+1/2'
'x+1/2, y+1/2, z'
'-x+3/4, -y+3/4, z'
'-x+3/4, y+1/2, -z+1/4'
'x+1/2, -y+3/4, -z+1/4'
'z+1/2, x+1/2, y'
'z+1/2, -x+3/4, -y+1/4'
'-z+3/4, -x+3/4, y'
'-z+3/4, x+1/2, -y+1/4'
'y+1/2, z+1/2, x'
'-y+3/4, z+1/2, -x+1/4'
'y+1/2, -z+3/4, -x+1/4'
'-y+3/4, -z+3/4, x'
'-x, -y, -z'
'x-1/4, y-1/4, -z'
'x-1/4, -y, z-1/4'
'-x, y-1/4, z-1/4'
'-z, -x, -y'
'-z, x-1/4, y-1/4'
'z-1/4, x-1/4, -y'
'z-1/4, -x, y-1/4'
'-y, -z, -x'
'y-1/4, -z, x-1/4'
'-y, z-1/4, x-1/4'
'y-1/4, z-1/4, -x'
'-x, -y+1/2, -z+1/2'
'x-1/4, y+1/4, -z+1/2'
'x-1/4, -y+1/2, z+1/4'
'-x, y+1/4, z+1/4'
'-z, -x+1/2, -y+1/2'
'-z, x+1/4, y+1/4'
'z-1/4, x+1/4, -y+1/2'
'z-1/4, -x+1/2, y+1/4'
'-y, -z+1/2, -x+1/2'
'y-1/4, -z+1/2, x+1/4'
'-y, z+1/4, x+1/4'
'y-1/4, z+1/4, -x+1/2'
'-x+1/2, -y, -z+1/2'
'x+1/4, y-1/4, -z+1/2'
'x+1/4, -y, z+1/4'
'-x+1/2, y-1/4, z+1/4'
'-z+1/2, -x, -y+1/2'
'-z+1/2, x-1/4, y+1/4'
'z+1/4, x-1/4, -y+1/2'
'z+1/4, -x, y+1/4'
'-y+1/2, -z, -x+1/2'
'y+1/4, -z, x+1/4'
'-y+1/2, z-1/4, x+1/4'
'y+1/4, z-1/4, -x+1/2'
'-x+1/2, -y+1/2, -z'
'x+1/4, y+1/4, -z'
'x+1/4, -y+1/2, z-1/4'
'-x+1/2, y+1/4, z-1/4'
'-z+1/2, -x+1/2, -y'
'-z+1/2, x+1/4, y-1/4'
'z+1/4, x+1/4, -y'
'z+1/4, -x+1/2, y-1/4'
'-y+1/2, -z+1/2, -x'
'y+1/4, -z+1/2, x-1/4'
'-y+1/2, z+1/4, x-1/4'
'y+1/4, z+1/4, -x'

loop_
_atom_site_label
_atom_site_type_symbol
_atom_site_fract_x
_atom_site_fract_y
_atom_site_fract_z
_atom_site_U_iso_or_equiv
_atom_site_adp_type
_atom_site_occupancy
_atom_site_site_symmetry_order
_atom_site_calc_flag
_atom_site_refinement_flags_posn
_atom_site_refinement_flags_adp
_atom_site_refinement_flags_occupancy
_atom_site_disorder_assembly
_atom_site_disorder_group
Br1 Br 0.58366(2) 0.40387(2) 0.27119(2) 0.05018(14) Uani 1 1 d . U . . .
Br2 Br 0.77990(2) 0.375000 0.375000 0.1764(8) Uani 1 2 d S TU P . .
Ni1 Ni 0.65205(2) 0.43495(2) 0.39093(2) 0.02970(13) Uani 1 1 d . . . . .
Ni2 Ni 0.69456(2) 0.44829(2) 0.43119(2) 0.03614(14) Uani 1 1 d . . . . .
Ni3 Ni 0.59965(2) 0.45164(2) 0.41400(2) 0.04014(15) Uani 1 1 d . . . . .
Ni4 Ni 0.66201(2) 0.47004(2) 0.34425(2) 0.03682(14) Uani 1 1 d . . . . .
Ni5 Ni 0.77085(2) 0.47915(2) 0.47915(2) 0.0553(3) Uani 1 3 d S T P . .
O1 O 0.67418(5) 0.46003(4) 0.37918(5) 0.0353(6) Uani 1 1 d . . . . .
O2 O 0.69714(5) 0.47349(5) 0.40759(5) 0.0372(7) Uani 1 1 d . . . . .
O3 O 0.66065(6) 0.49074(5) 0.31550(5) 0.0405(7) Uani 1 1 d . . . . .
O4 O 0.67753(6) 0.52106(5) 0.29923(5) 0.0426(7) Uani 1 1 d . . . . .
O5 O 0.65686(5) 0.44753(5) 0.42425(5) 0.0355(6) Uani 1 1 d . . . . .
O6 O 0.62430(6) 0.46485(5) 0.43599(5) 0.0400(7) Uani 1 1 d . . . . .
O7 O 0.72425(6) 0.46003(5) 0.44827(5) 0.0456(8) Uani 1 1 d . . . . .
O8 O 0.73553(6) 0.48432(6) 0.47644(6) 0.0498(8) Uani 1 1 d . . . . .
O9 O 0.62488(5) 0.45773(4) 0.38621(5) 0.0374(6) Uani 1 1 d . . . . .
O10 O 0.63447(6) 0.48559(5) 0.36050(5) 0.0417(7) Uani 1 1 d . . . . .
O11 O 0.57293(7) 0.46037(6) 0.43651(7) 0.0594(9) Uani 1 1 d . . . . .
O12 O 0.54658(9) 0.48741(9) 0.44221(10) 0.0961(17) Uani 1 1 d . . . . .
H12S H 0.540178 0.480866 0.455383 0.144 Uiso 0.3333 1 d R U P . .
O13 O 0.64952(5) 0.42110(5) 0.35898(5) 0.0371(7) Uani 1 1 d . . . . .
O14 O 0.63959(6) 0.44685(5) 0.33208(5) 0.0451(8) Uani 1 1 d . . . . .
O15 O 0.63013(5) 0.34067(5) 0.34945(5) 0.0368(6) Uani 1 1 d . . . . .
O16 O 0.60377(6) 0.32984(5) 0.32361(5) 0.0421(7) Uani 1 1 d . . . . .
O17 O 0.67715(5) 0.41123(4) 0.39608(4) 0.0317(6) Uani 1 1 d . . . . .
O18 O 0.71011(6) 0.42592(5) 0.40985(5) 0.0414(7) Uani 1 1 d . . . . .
O19 O 0.69043(6) 0.42251(5) 0.45481(5) 0.0453(8) Uani 1 1 d . . . . .
O20 O 0.57634(8) 0.43883(7) 0.39059(8) 0.0704(12) Uani 1 1 d . . . . .
O21 O 0.69013(7) 0.45343(6) 0.33003(6) 0.0551(9) Uani 1 1 d . . . . .
O22 O 0.80638(13) 0.47412(17) 0.48418(13) 0.155(3) Uani 1 1 d . . . . .
H22A H 0.815489 0.481253 0.473998 0.233 Uiso 1 1 d R U . . .
H22B H 0.810651 0.459466 0.486306 0.233 Uiso 1 1 d R U . . .
N1 N 0.68366(6) 0.49484(5) 0.35314(6) 0.0331(7) Uani 1 1 d . . . . .
N2 N 0.68146(7) 0.47065(6) 0.45352(6) 0.0403(8) Uani 1 1 d . . . . .
N3 N 0.59114(7) 0.48232(6) 0.40215(7) 0.0463(9) Uani 1 1 d . . . . .
N4 N 0.68038(7) 0.38612(7) 0.46297(6) 0.0444(9) Uani 1 1 d . . . . .
N5 N 0.55899(13) 0.41781(13) 0.36394(12) 0.105(2) Uani 1 1 d D . . . .
N6 N 0.71819(9) 0.42798(11) 0.32312(10) 0.0744(14) Uani 1 1 d . . . . .
C1 C 0.67467(8) 0.50767(7) 0.31525(7) 0.0351(9) Uani 1 1 d . . . . .
C2 C 0.68796(7) 0.51114(7) 0.33747(7) 0.0329(8) Uani 1 1 d . . . . .
C3 C 0.70345(7) 0.52835(7) 0.34205(8) 0.0371(9) Uani 1 1 d . . . . .
H3 H 0.706674 0.539874 0.330888 0.045 Uiso 1 1 calc R U . . .
C4 C 0.71430(8) 0.52859(8) 0.36326(8) 0.0416(10) Uani 1 1 d . . . . .
H4 H 0.724916 0.540506 0.366867 0.050 Uiso 1 1 calc R U . . .
C5 C 0.70974(7) 0.51160(7) 0.37916(7) 0.0348(9) Uani 1 1 d . . . . .
H5 H 0.717108 0.511640 0.393770 0.042 Uiso 1 1 calc R U . . .
C6 C 0.69434(7) 0.49460(6) 0.37347(6) 0.0293(8) Uani 1 1 d . . . . .
C7 C 0.68789(7) 0.47431(6) 0.38823(7) 0.0320(8) Uani 1 1 d . . . . .
C8 C 0.64511(8) 0.46114(7) 0.43680(7) 0.0366(9) Uani 1 1 d . . . . .
C9 C 0.65871(9) 0.47419(7) 0.45469(7) 0.0412(10) Uani 1 1 d . . . . .
C10 C 0.64935(11) 0.48892(10) 0.47095(9) 0.0592(13) Uani 1 1 d . . . . .
H10 H 0.633219 0.491456 0.471927 0.071 Uiso 1 1 calc R U . . .
C11 C 0.66472(12) 0.49989(12) 0.48585(10) 0.0741(18) Uani 1 1 d . . . . .
H11 H 0.658935 0.510081 0.497267 0.089 Uiso 1 1 calc R U . . .
C12 C 0.68796(11) 0.49624(11) 0.48434(10) 0.0655(15) Uani 1 1 d . . . . .
H12 H 0.698262 0.503900 0.494484 0.079 Uiso 1 1 calc R U . . .
C13 C 0.69618(9) 0.48127(8) 0.46786(8) 0.0472(10) Uani 1 1 d . . . . .
C14 C 0.72078(9) 0.47478(8) 0.46394(8) 0.0448(10) Uani 1 1 d . . . . .
C15 C 0.62225(8) 0.47716(7) 0.37592(8) 0.0401(9) Uani 1 1 d . . . . .
C16 C 0.60193(8) 0.49083(7) 0.38357(8) 0.0425(10) Uani 1 1 d . . . . .
C17 C 0.59388(9) 0.51106(8) 0.37339(10) 0.0536(12) Uani 1 1 d . . . . .
H17 H 0.601329 0.517319 0.360236 0.064 Uiso 1 1 calc R U . . .
C18 C 0.57488(10) 0.52180(9) 0.38282(12) 0.0646(14) Uani 1 1 d . . . . .
H18 H 0.569083 0.535486 0.375983 0.077 Uiso 1 1 calc R U . . .
C19 C 0.56420(10) 0.51280(9) 0.40214(12) 0.0622(14) Uani 1 1 d . . . . .
H19 H 0.551418 0.520390 0.408969 0.075 Uiso 1 1 calc R U . . .
C20 C 0.57280(10) 0.49209(8) 0.41139(11) 0.0562(12) Uani 1 1 d . . . . .
C21 C 0.56316(10) 0.47878(10) 0.43185(12) 0.0645(14) Uani 1 1 d . . . . .
C22 C 0.63907(7) 0.42697(7) 0.34120(7) 0.0342(9) Uani 1 1 d . . . . .
C23 C 0.62520(7) 0.40898(6) 0.32900(7) 0.0305(8) Uani 1 1 d . . . . .
C24 C 0.62584(7) 0.38637(6) 0.33722(7) 0.0298(8) Uani 1 1 d . . . . .
H24 H 0.634235 0.382826 0.350809 0.036 Uiso 1 1 calc R U . . .
C25 C 0.61421(7) 0.36913(6) 0.32552(7) 0.0328(8) Uani 1 1 d . . . . .
C26 C 0.60136(7) 0.37420(7) 0.30601(7) 0.0349(8) Uani 1 1 d . . . . .
H26 H 0.592993 0.362500 0.298213 0.042 Uiso 1 1 calc R U . . .
C27 C 0.60101(7) 0.39678(7) 0.29815(7) 0.0353(9) Uani 1 1 d . . . . .
C28 C 0.61300(8) 0.41415(7) 0.30918(7) 0.0368(9) Uani 1 1 d . . . . .
H28 H 0.612873 0.429396 0.303244 0.044 Uiso 1 1 calc R U . . .
C29 C 0.61638(7) 0.34445(7) 0.33376(7) 0.0339(8) Uani 1 1 d . . . . .
C30 C 0.69874(8) 0.41168(7) 0.39815(7) 0.0349(8) Uani 1 1 d . . . . .
C31 C 0.71186(8) 0.39266(7) 0.38605(8) 0.0408(9) Uani 1 1 d . . . . .
C32 C 0.70011(11) 0.375000 0.375000 0.0346(12) Uani 1 2 d S T P . .
H01A H 0.683746 0.375000 0.375002 0.041 Uiso 1 2 calc R U P . .
C33 C 0.73577(9) 0.39282(11) 0.38601(12) 0.0650(15) Uani 1 1 d . . . . .
H33 H 0.743983 0.404899 0.393376 0.078 Uiso 1 1 calc R U . . .
C34 C 0.74758(14) 0.375000 0.375000 0.077(3) Uani 1 2 d S T P . .
C35 C 0.67959(8) 0.40465(7) 0.45019(7) 0.0377(9) Uani 1 1 d . . . . .
H35 H 0.670278 0.404446 0.436740 0.045 Uiso 1 1 calc R U . . .
C36 C 0.66730(10) 0.36602(9) 0.45759(9) 0.0551(13) Uani 1 1 d . . . . .
H01C H 0.670255 0.354118 0.469187 0.083 Uiso 1 1 calc R U . . .
H01D H 0.650862 0.369854 0.457532 0.083 Uiso 1 1 calc R U . . .
H01G H 0.671795 0.360289 0.442372 0.083 Uiso 1 1 calc R U . . .
C37 C 0.69475(12) 0.38512(11) 0.48365(11) 0.0732(19) Uani 1 1 d . . . . .
H01I H 0.693112 0.369969 0.490905 0.110 Uiso 1 1 calc R U . . .
H01K H 0.710896 0.387599 0.479399 0.110 Uiso 1 1 calc R U . . .
H01L H 0.689878 0.397104 0.494478 0.110 Uiso 1 1 calc R U . . .
C38 C 0.57617(15) 0.42458(16) 0.37804(15) 0.097(2) Uani 1 1 d . . . . .
H38 H 0.590000 0.415899 0.377006 0.116 Uiso 1 1 calc R U . . .
C39 C 0.5621(2) 0.3984(2) 0.3481(2) 0.169(5) Uani 1 1 d D U . . .
H39A H 0.547871 0.395987 0.339293 0.253 Uiso 1 1 calc R U . . .
H39B H 0.574762 0.401741 0.337480 0.253 Uiso 1 1 calc R U . . .
H39C H 0.565651 0.384443 0.356903 0.253 Uiso 1 1 calc R U . . .
C40 C 0.5353(2) 0.4254(3) 0.3668(3) 0.182(5) Uani 1 1 d . U . . .
H40A H 0.525694 0.418492 0.354768 0.273 Uiso 1 1 calc R U . . .
H40B H 0.529654 0.420672 0.381953 0.273 Uiso 1 1 calc R U . . .
H40C H 0.534622 0.442239 0.365532 0.273 Uiso 1 1 calc R U . . .
C41 C 0.69808(10) 0.43404(9) 0.33086(9) 0.0564(12) Uani 1 1 d . . . . .
H41 H 0.688837 0.422412 0.337722 0.068 Uiso 1 1 calc R U . . .
C42 C 0.72424(16) 0.40315(15) 0.32222(15) 0.103(3) Uani 1 1 d . . . . .
H02C H 0.739840 0.401386 0.316032 0.155 Uiso 1 1 calc R U . . .
H02D H 0.723590 0.396640 0.337779 0.155 Uiso 1 1 calc R U . . .
H02E H 0.713285 0.395047 0.312268 0.155 Uiso 1 1 calc R U . . .
C43 C 0.73258(12) 0.44499(18) 0.31110(16) 0.104(3) Uani 1 1 d . . . . .
H02F H 0.747078 0.437761 0.306379 0.156 Uiso 1 1 calc R U . . .
H02G H 0.724403 0.450632 0.297453 0.156 Uiso 1 1 calc R U . . .
H02H H 0.735838 0.457914 0.321447 0.156 Uiso 1 1 calc R U . . .

loop_
_atom_site_aniso_label
_atom_site_aniso_U_11
_atom_site_aniso_U_22
_atom_site_aniso_U_33
_atom_site_aniso_U_23
_atom_site_aniso_U_13
_atom_site_aniso_U_12
Br1 0.0588(3) 0.0449(3) 0.0468(3) 0.0020(2) -0.0292(2) -0.0047(2)
Br2 0.0453(5) 0.1955(14) 0.2883(17) -0.1282(13) 0.000 0.000
Ni1 0.0428(3) 0.0184(2) 0.0279(2) 0.00456(18) -0.0116(2) -0.00210(19)
Ni2 0.0545(3) 0.0252(2) 0.0288(3) 0.00509(19) -0.0156(2) -0.0045(2)
Ni3 0.0481(3) 0.0246(3) 0.0478(3) 0.0019(2) -0.0102(3) 0.0065(2)
Ni4 0.0545(3) 0.0213(2) 0.0347(3) 0.0063(2) -0.0221(2) -0.0064(2)
Ni5 0.0553(3) 0.0553(3) 0.0553(3) -0.0049(3) 0.0049(3) 0.0049(3)
O1 0.0500(17) 0.0218(12) 0.0341(14) 0.0066(11) -0.0174(12) -0.0050(11)
O2 0.0522(17) 0.0277(14) 0.0316(14) 0.0068(11) -0.0173(13) -0.0096(12)
O3 0.0553(18) 0.0292(14) 0.0371(15) 0.0032(12) -0.0222(14) -0.0024(12)
O4 0.0535(18) 0.0383(16) 0.0359(15) 0.0140(13) -0.0117(13) -0.0003(14)
O5 0.0518(17) 0.0235(13) 0.0313(14) 0.0024(11) -0.0101(12) -0.0012(12)
O6 0.0555(18) 0.0274(14) 0.0370(15) 0.0012(12) -0.0086(14) 0.0024(13)
O7 0.064(2) 0.0340(15) 0.0387(16) 0.0049(12) -0.0228(15) -0.0051(14)
O8 0.061(2) 0.0443(18) 0.0438(18) 0.0009(14) -0.0207(15) -0.0141(15)
O9 0.0511(17) 0.0210(12) 0.0400(15) 0.0046(11) -0.0173(13) 0.0019(12)
O10 0.0525(18) 0.0245(14) 0.0482(17) 0.0116(12) -0.0198(14) -0.0039(12)
O11 0.061(2) 0.0427(18) 0.074(2) 0.0057(17) 0.0026(19) 0.0164(16)
O12 0.097(4) 0.077(3) 0.114(4) 0.015(3) 0.026(3) 0.046(3)
O13 0.0535(18) 0.0259(13) 0.0319(14) 0.0025(11) -0.0174(13) 0.0012(12)
O14 0.073(2) 0.0220(13) 0.0401(16) 0.0086(12) -0.0283(15) -0.0108(13)
O15 0.0505(17) 0.0218(13) 0.0382(15) 0.0017(11) -0.0012(13) 0.0026(12)
O16 0.0540(18) 0.0260(14) 0.0464(17) 0.0025(12) 0.0007(14) -0.0083(13)
O17 0.0454(15) 0.0222(12) 0.0274(13) 0.0059(10) -0.0066(11) 0.0032(11)
O18 0.0497(18) 0.0347(15) 0.0397(16) 0.0004(12) -0.0098(13) -0.0056(13)
O19 0.062(2) 0.0355(15) 0.0383(16) 0.0115(13) -0.0162(15) -0.0075(14)
O20 0.078(3) 0.049(2) 0.085(3) 0.0085(19) -0.036(2) -0.011(2)
O21 0.074(2) 0.0455(18) 0.0459(19) -0.0070(15) -0.0201(17) 0.0088(17)
O22 0.116(5) 0.233(9) 0.116(5) -0.001(6) 0.034(4) 0.052(6)
N1 0.0414(18) 0.0257(15) 0.0322(16) 0.0086(13) -0.0121(14) -0.0016(13)
N2 0.061(2) 0.0303(17) 0.0299(17) 0.0034(14) -0.0155(16) -0.0057(16)
N3 0.051(2) 0.0294(18) 0.058(2) -0.0021(16) -0.0178(17) 0.0068(16)
N4 0.052(2) 0.046(2) 0.0354(19) 0.0193(16) -0.0109(16) -0.0129(17)
N5 0.094(4) 0.121(6) 0.099(5) -0.017(4) -0.032(4) -0.033(4)
N6 0.049(3) 0.095(4) 0.079(3) 0.013(3) -0.012(2) 0.023(2)
C1 0.045(2) 0.0273(19) 0.033(2) 0.0057(15) -0.0117(17) 0.0018(16)
C2 0.040(2) 0.0261(18) 0.0320(19) 0.0064(15) -0.0079(16) 0.0013(15)
C3 0.032(2) 0.036(2) 0.043(2) 0.0146(18) -0.0078(17) -0.0055(16)
C4 0.040(2) 0.038(2) 0.047(2) 0.0124(18) -0.0107(19) -0.0114(18)
C5 0.034(2) 0.034(2) 0.036(2) 0.0036(16) -0.0101(16) -0.0068(16)
C6 0.0358(19) 0.0240(17) 0.0282(18) 0.0071(14) -0.0090(15) -0.0004(14)
C7 0.043(2) 0.0237(17) 0.0298(18) 0.0038(14) -0.0095(16) -0.0024(15)
C8 0.052(2) 0.0259(19) 0.032(2) 0.0056(15) -0.0114(17) -0.0023(17)
C9 0.065(3) 0.030(2) 0.0287(19) 0.0036(16) -0.0125(19) -0.0063(19)
C10 0.071(3) 0.065(3) 0.042(3) -0.016(2) -0.007(2) -0.002(3)
C11 0.085(4) 0.085(4) 0.053(3) -0.034(3) -0.012(3) 0.002(3)
C12 0.080(3) 0.069(4) 0.047(3) -0.023(3) -0.021(3) -0.010(3)
C13 0.068(3) 0.039(2) 0.035(2) -0.0007(18) -0.017(2) -0.013(2)
C14 0.063(3) 0.037(2) 0.034(2) 0.0072(17) -0.0184(19) -0.007(2)
C15 0.053(2) 0.0218(18) 0.046(2) 0.0015(16) -0.0233(19) -0.0002(17)
C16 0.051(2) 0.0222(18) 0.054(3) 0.0050(17) -0.0241(19) -0.0018(17)
C17 0.062(3) 0.030(2) 0.068(3) 0.007(2) -0.033(2) 0.003(2)
C18 0.067(3) 0.034(2) 0.093(4) 0.007(2) -0.037(3) 0.009(2)
C19 0.063(3) 0.037(2) 0.087(4) -0.008(2) -0.024(3) 0.017(2)
C20 0.058(3) 0.033(2) 0.078(3) 0.000(2) -0.011(2) 0.012(2)
C21 0.058(3) 0.051(3) 0.085(4) 0.000(3) -0.003(3) 0.017(2)
C22 0.043(2) 0.0255(18) 0.034(2) 0.0042(15) -0.0158(17) -0.0063(16)
C23 0.036(2) 0.0243(17) 0.0311(19) 0.0015(14) -0.0083(15) -0.0016(15)
C24 0.036(2) 0.0224(16) 0.0304(18) 0.0007(14) -0.0041(15) 0.0019(15)
C25 0.037(2) 0.0244(18) 0.037(2) 0.0019(15) 0.0019(16) -0.0024(15)
C26 0.037(2) 0.0281(18) 0.040(2) -0.0041(16) -0.0039(17) -0.0050(16)
C27 0.040(2) 0.0329(19) 0.033(2) 0.0008(16) -0.0129(17) 0.0000(16)
C28 0.046(2) 0.0257(18) 0.039(2) 0.0024(16) -0.0121(18) -0.0023(16)
C29 0.042(2) 0.0242(18) 0.036(2) -0.0008(15) 0.0039(16) 0.0004(15)
C30 0.044(2) 0.0279(18) 0.032(2) 0.0102(15) -0.0092(17) -0.0032(16)
C31 0.040(2) 0.035(2) 0.048(2) 0.0060(18) -0.0036(18) -0.0051(17)
C32 0.041(3) 0.030(3) 0.033(3) 0.005(2) 0.000 0.000
C33 0.041(3) 0.069(4) 0.085(4) -0.018(3) -0.009(3) -0.005(2)
C34 0.038(4) 0.090(6) 0.103(7) -0.034(5) 0.000 0.000
C35 0.045(2) 0.040(2) 0.029(2) 0.0075(16) -0.0026(17) -0.0013(18)
C36 0.067(3) 0.052(3) 0.047(3) 0.018(2) -0.016(2) -0.015(2)
C37 0.085(4) 0.071(4) 0.063(3) 0.035(3) -0.036(3) -0.028(3)
C38 0.091(5) 0.108(6) 0.092(5) -0.017(4) -0.025(4) -0.014(5)
C39 0.148(8) 0.213(9) 0.146(7) -0.077(7) 0.003(6) -0.003(7)
C40 0.141(6) 0.220(9) 0.184(9) -0.018(8) -0.033(7) 0.041(7)
C41 0.064(3) 0.050(3) 0.055(3) 0.006(2) -0.020(2) 0.010(2)
C42 0.113(6) 0.107(5) 0.089(5) 0.011(5) -0.010(5) 0.051(5)
C43 0.054(4) 0.151(7) 0.106(6) 0.020(5) -0.019(4) -0.020(4)

loop_
_atom_type_symbol
_atom_type_description
_atom_type_scat_dispersion_real
_atom_type_scat_dispersion_imag
_atom_type_scat_source
C C 0.0033 0.0016 'International Tables Vol C Tables 4.2.6.8 and 6.1.1.4'
H H 0.0000 0.0000 'International Tables Vol C Tables 4.2.6.8 and 6.1.1.4'
N N 0.0061 0.0033 'International Tables Vol C Tables 4.2.6.8 and 6.1.1.4'
O O 0.0106 0.0060 'International Tables Vol C Tables 4.2.6.8 and 6.1.1.4'
Ni Ni 0.3393 1.1124 'International Tables Vol C Tables 4.2.6.8 and 6.1.1.4'
Br Br -0.2901 2.4595 'International Tables Vol C Tables 4.2.6.8 and 6.1.1.4'

loop_
_geom_angle_atom_site_label_1
_geom_angle_atom_site_label_2
_geom_angle_atom_site_label_3
_geom_angle
_geom_angle_site_symmetry_1
_geom_angle_site_symmetry_3
_geom_angle_publ_flag
O13 Ni1 O17 85.27(11) . . ?
O13 Ni1 O15 85.18(12) . 16 ?
O17 Ni1 O15 84.97(12) . 16 ?
O13 Ni1 O1 91.29(12) . . ?
O17 Ni1 O1 94.62(11) . . ?
O15 Ni1 O1 176.47(12) 16 . ?
O13 Ni1 O9 94.42(11) . . ?
O17 Ni1 O9 176.51(12) . . ?
O15 Ni1 O9 91.54(12) 16 . ?
O1 Ni1 O9 88.86(12) . . ?
O13 Ni1 O5 175.52(12) . . ?
O17 Ni1 O5 90.27(11) . . ?
O15 Ni1 O5 94.87(11) 16 . ?
O1 Ni1 O5 88.63(11) . . ?
O9 Ni1 O5 90.06(11) . . ?
N2 Ni2 O18 175.66(14) . . ?
N2 Ni2 O2 89.86(13) . . ?
O18 Ni2 O2 90.95(13) . . ?
N2 Ni2 O19 89.75(14) . . ?
O18 Ni2 O19 89.62(13) . . ?
O2 Ni2 O19 177.46(13) . . ?
N2 Ni2 O7 78.13(15) . . ?
O18 Ni2 O7 97.59(13) . . ?
O2 Ni2 O7 91.41(12) . . ?
O19 Ni2 O7 90.98(12) . . ?
N2 Ni2 O5 75.77(13) . . ?
O18 Ni2 O5 108.52(11) . . ?
O2 Ni2 O5 87.94(11) . . ?
O19 Ni2 O5 89.52(12) . . ?
O7 Ni2 O5 153.89(12) . . ?
N3 Ni3 O16 172.45(16) . 16 ?
N3 Ni3 O20 86.05(16) . . ?
O16 Ni3 O20 89.21(15) 16 . ?
N3 Ni3 O6 93.08(14) . . ?
O16 Ni3 O6 91.97(12) 16 . ?
O20 Ni3 O6 176.78(17) . . ?
N3 Ni3 O11 79.24(17) . . ?
O16 Ni3 O11 94.97(14) 16 . ?
O20 Ni3 O11 90.73(19) . . ?
O6 Ni3 O11 92.16(15) . . ?
N3 Ni3 O9 76.49(15) . . ?
O16 Ni3 O9 109.47(12) 16 . ?
O20 Ni3 O9 90.65(16) . . ?
O6 Ni3 O9 86.12(12) . . ?
O11 Ni3 O9 155.53(12) . . ?
N1 Ni4 O14 173.79(12) . . ?
N1 Ni4 O3 79.10(12) . . ?
O14 Ni4 O3 94.69(11) . . ?
N1 Ni4 O10 93.12(13) . . ?
O14 Ni4 O10 87.25(14) . . ?
O3 Ni4 O10 94.90(12) . . ?
N1 Ni4 O21 86.67(15) . . ?
O14 Ni4 O21 93.37(15) . . ?
O3 Ni4 O21 88.78(14) . . ?
O10 Ni4 O21 176.20(13) . . ?
N1 Ni4 O1 75.56(11) . . ?
O14 Ni4 O1 110.65(11) . . ?
O3 Ni4 O1 154.66(11) . . ?
O10 Ni4 O1 86.78(12) . . ?
O21 Ni4 O1 89.50(12) . . ?
O8 Ni5 O8 86.72(14) . 7_665 ?
O8 Ni5 O8 86.73(14) . 10_656 ?
O8 Ni5 O8 86.73(14) 7_665 10_656 ?
O8 Ni5 O22 89.7(2) . 7_665 ?
O8 Ni5 O22 176.3(2) 7_665 7_665 ?
O8 Ni5 O22 92.4(3) 10_656 7_665 ?
O8 Ni5 O22 92.4(3) . 10_656 ?
O8 Ni5 O22 89.7(2) 7_665 10_656 ?
O8 Ni5 O22 176.3(2) 10_656 10_656 ?
O22 Ni5 O22 91.1(3) 7_665 10_656 ?
O8 Ni5 O22 176.3(2) . . ?
O8 Ni5 O22 92.4(3) 7_665 . ?
O8 Ni5 O22 89.7(2) 10_656 . ?
O22 Ni5 O22 91.1(3) 7_665 . ?
O22 Ni5 O22 91.1(3) 10_656 . ?
C7 O1 Ni1 136.0(3) . . ?
C7 O1 Ni4 114.1(2) . . ?
Ni1 O1 Ni4 106.77(12) . . ?
C7 O2 Ni2 127.6(3) . . ?
C1 O3 Ni4 115.8(2) . . ?
C8 O5 Ni1 132.6(3) . . ?
C8 O5 Ni2 114.3(3) . . ?
Ni1 O5 Ni2 107.83(13) . . ?
C8 O6 Ni3 129.8(3) . . ?
C14 O7 Ni2 115.3(3) . . ?
C14 O8 Ni5 130.9(4) . . ?
C15 O9 Ni1 135.2(3) . . ?
C15 O9 Ni3 113.7(3) . . ?
Ni1 O9 Ni3 107.80(12) . . ?
C15 O10 Ni4 126.8(3) . . ?
C21 O11 Ni3 114.3(4) . . ?
C21 O12 H12S 122.9 . . ?
C22 O13 Ni1 133.2(3) . . ?
C22 O14 Ni4 118.7(2) . . ?
C29 O15 Ni1 137.6(3) . 16 ?
C29 O16 Ni3 121.3(3) . 16 ?
C30 O17 Ni1 135.7(3) . . ?
C30 O18 Ni2 121.5(3) . . ?
C35 O19 Ni2 121.7(3) . . ?
C38 O20 Ni3 135.6(6) . . ?
C41 O21 Ni4 135.6(4) . . ?
Ni5 O22 H22A 115.1 . . ?
Ni5 O22 H22B 115.0 . . ?
H22A O22 H22B 111.5 . . ?
C6 N1 C2 121.6(3) . . ?
C6 N1 Ni4 121.2(3) . . ?
C2 N1 Ni4 117.1(3) . . ?
C9 N2 C13 121.7(4) . . ?
C9 N2 Ni2 120.8(3) . . ?
C13 N2 Ni2 117.4(4) . . ?
C20 N3 C16 123.0(4) . . ?
C20 N3 Ni3 116.6(4) . . ?
C16 N3 Ni3 119.8(3) . . ?
C35 N4 C36 122.0(4) . . ?
C35 N4 C37 121.2(4) . . ?
C36 N4 C37 116.8(4) . . ?
C38 N5 C40 122.8(9) . . ?
C38 N5 C39 121.0(9) . . ?
C40 N5 C39 114.9(9) . . ?
C41 N6 C43 119.5(6) . . ?
C41 N6 C42 119.2(6) . . ?
C43 N6 C42 120.1(7) . . ?
O4 C1 O3 125.8(4) . . ?
O4 C1 C2 119.5(4) . . ?
O3 C1 C2 114.7(3) . . ?
N1 C2 C3 120.5(4) . . ?
N1 C2 C1 113.0(3) . . ?
C3 C2 C1 126.6(4) . . ?
C2 C3 C4 118.6(4) . . ?
C2 C3 H3 120.7 . . ?
C4 C3 H3 120.7 . . ?
C5 C4 C3 120.1(4) . . ?
C5 C4 H4 119.9 . . ?
C3 C4 H4 119.9 . . ?
C6 C5 C4 118.6(4) . . ?
C6 C5 H5 120.7 . . ?
C4 C5 H5 120.7 . . ?
N1 C6 C5 120.6(3) . . ?
N1 C6 C7 113.4(3) . . ?
C5 C6 C7 126.1(3) . . ?
O2 C7 O1 128.4(4) . . ?
O2 C7 C6 115.9(3) . . ?
O1 C7 C6 115.7(3) . . ?
O6 C8 O5 127.9(4) . . ?
O6 C8 C9 116.9(4) . . ?
O5 C8 C9 115.2(4) . . ?
N2 C9 C10 121.1(4) . . ?
N2 C9 C8 113.8(4) . . ?
C10 C9 C8 125.1(5) . . ?
C9 C10 C11 117.0(6) . . ?
C9 C10 H10 121.5 . . ?
C11 C10 H10 121.5 . . ?
C12 C11 C10 121.3(6) . . ?
C12 C11 H11 119.3 . . ?
C10 C11 H11 119.3 . . ?
C11 C12 C13 118.9(5) . . ?
C11 C12 H12 120.5 . . ?
C13 C12 H12 120.5 . . ?
N2 C13 C12 120.0(5) . . ?
N2 C13 C14 113.4(4) . . ?
C12 C13 C14 126.6(4) . . ?
O8 C14 O7 127.4(5) . . ?
O8 C14 C13 117.0(4) . . ?
O7 C14 C13 115.6(4) . . ?
O10 C15 O9 127.8(4) . . ?
O10 C15 C16 117.2(4) . . ?
O9 C15 C16 115.0(4) . . ?
N3 C16 C17 119.6(5) . . ?
N3 C16 C15 114.4(4) . . ?
C17 C16 C15 126.0(5) . . ?
C18 C17 C16 118.7(6) . . ?
C18 C17 H17 120.7 . . ?
C16 C17 H17 120.7 . . ?
C17 C18 C19 120.6(5) . . ?
C17 C18 H18 119.7 . . ?
C19 C18 H18 119.7 . . ?
C18 C19 C20 118.2(6) . . ?
C18 C19 H19 120.9 . . ?
C20 C19 H19 120.9 . . ?
N3 C20 C19 119.8(6) . . ?
N3 C20 C21 113.3(4) . . ?
C19 C20 C21 126.9(5) . . ?
O11 C21 O12 126.7(6) . . ?
O11 C21 C20 116.1(5) . . ?
O12 C21 C20 117.3(5) . . ?
O13 C22 O14 125.7(4) . . ?
O13 C22 C23 117.6(3) . . ?
O14 C22 C23 116.7(3) . . ?
C28 C23 C24 120.1(4) . . ?
C28 C23 C22 121.2(3) . . ?
C24 C23 C22 118.6(3) . . ?
C25 C24 C23 119.9(4) . . ?
C25 C24 H24 120.1 . . ?
C23 C24 H24 120.1 . . ?
C24 C25 C26 120.6(4) . . ?
C24 C25 C29 119.2(4) . . ?
C26 C25 C29 120.2(4) . . ?
C27 C26 C25 118.4(4) . . ?
C27 C26 H26 120.8 . . ?
C25 C26 H26 120.8 . . ?
C28 C27 C26 122.0(4) . . ?
C28 C27 Br1 119.2(3) . . ?
C26 C27 Br1 118.8(3) . . ?
C27 C28 C23 119.0(4) . . ?
C27 C28 H28 120.5 . . ?
C23 C28 H28 120.5 . . ?
O15 C29 O16 126.9(4) . . ?
O15 C29 C25 117.1(4) . . ?
O16 C29 C25 116.0(4) . . ?
O18 C30 O17 126.0(4) . . ?
O18 C30 C31 117.8(4) . . ?
O17 C30 C31 116.2(4) . . ?
C33 C31 C32 119.7(5) . . ?
C33 C31 C30 119.9(4) . . ?
C32 C31 C30 120.4(4) . . ?
C31 C32 C31 121.2(6) 16 . ?
C31 C32 H01A 119.4 16 . ?
C31 C32 H01A 119.4 . . ?
C31 C33 C34 119.1(5) . . ?
C31 C33 H33 120.4 . . ?
C34 C33 H33 120.4 . . ?
C33 C34 C33 121.2(7) . 16 ?
C33 C34 Br2 119.4(4) . . ?
C33 C34 Br2 119.4(4) 16 . ?
O19 C35 N4 123.1(4) . . ?
O19 C35 H35 118.4 . . ?
N4 C35 H35 118.4 . . ?
N4 C36 H01C 109.5 . . ?
N4 C36 H01D 109.5 . . ?
H01C C36 H01D 109.5 . . ?
N4 C36 H01G 109.5 . . ?
H01C C36 H01G 109.5 . . ?
H01D C36 H01G 109.5 . . ?
N4 C37 H01I 109.5 . . ?
N4 C37 H01K 109.5 . . ?
H01I C37 H01K 109.5 . . ?
N4 C37 H01L 109.5 . . ?
H01I C37 H01L 109.5 . . ?
H01K C37 H01L 109.5 . . ?
O20 C38 N5 128.8(9) . . ?
O20 C38 H38 115.6 . . ?
N5 C38 H38 115.6 . . ?
N5 C39 H39A 109.5 . . ?
N5 C39 H39B 109.5 . . ?
H39A C39 H39B 109.5 . . ?
N5 C39 H39C 109.5 . . ?
H39A C39 H39C 109.5 . . ?
H39B C39 H39C 109.5 . . ?
N5 C40 H40A 109.5 . . ?
N5 C40 H40B 109.5 . . ?
H40A C40 H40B 109.5 . . ?
N5 C40 H40C 109.5 . . ?
H40A C40 H40C 109.5 . . ?
H40B C40 H40C 109.5 . . ?
O21 C41 N6 125.2(6) . . ?
O21 C41 H41 117.4 . . ?
N6 C41 H41 117.4 . . ?
N6 C42 H02C 109.5 . . ?
N6 C42 H02D 109.5 . . ?
H02C C42 H02D 109.5 . . ?
N6 C42 H02E 109.5 . . ?
H02C C42 H02E 109.5 . . ?
H02D C42 H02E 109.5 . . ?
N6 C43 H02F 109.5 . . ?
N6 C43 H02G 109.5 . . ?
H02F C43 H02G 109.5 . . ?
N6 C43 H02H 109.5 . . ?
H02F C43 H02H 109.5 . . ?
H02G C43 H02H 109.5 . . ?

loop_
_geom_bond_atom_site_label_1
_geom_bond_atom_site_label_2
_geom_bond_distance
_geom_bond_site_symmetry_2
_geom_bond_publ_flag
Br1 C27 1.907(4) . ?
Br2 C34 1.877(8) . ?
Ni1 O13 2.028(3) . ?
Ni1 O17 2.028(3) . ?
Ni1 O15 2.037(3) 16 ?
Ni1 O1 2.058(3) . ?
Ni1 O9 2.077(3) . ?
Ni1 O5 2.087(3) . ?
Ni2 N2 1.987(4) . ?
Ni2 O18 2.009(3) . ?
Ni2 O2 2.011(3) . ?
Ni2 O19 2.044(3) . ?
Ni2 O7 2.103(3) . ?
Ni2 O5 2.227(3) . ?
Ni3 N3 1.973(4) . ?
Ni3 O16 1.979(3) 16 ?
Ni3 O20 2.057(4) . ?
Ni3 O6 2.066(3) . ?
Ni3 O11 2.091(4) . ?
Ni3 O9 2.208(3) . ?
Ni4 N1 1.981(3) . ?
Ni4 O14 2.001(3) . ?
Ni4 O3 2.059(3) . ?
Ni4 O10 2.065(4) . ?
Ni4 O21 2.069(4) . ?
Ni4 O1 2.225(3) . ?
Ni5 O8 2.079(4) . ?
Ni5 O8 2.079(4) 7_665 ?
Ni5 O8 2.079(4) 10_656 ?
Ni5 O22 2.104(7) 7_665 ?
Ni5 O22 2.104(7) 10_656 ?
Ni5 O22 2.104(7) . ?
O1 C7 1.264(5) . ?
O2 C7 1.246(5) . ?
O3 C1 1.276(5) . ?
O4 C1 1.224(5) . ?
O5 C8 1.273(5) . ?
O6 C8 1.229(6) . ?
O7 C14 1.266(6) . ?
O8 C14 1.252(5) . ?
O9 C15 1.286(5) . ?
O10 C15 1.243(6) . ?
O11 C21 1.240(6) . ?
O12 C21 1.240(7) . ?
O12 H12S 0.9318 . ?
O13 C22 1.245(5) . ?
O14 C22 1.270(5) . ?
O15 C29 1.231(5) . ?
O16 C29 1.266(5) . ?
O17 C30 1.259(5) . ?
O18 C30 1.258(5) . ?
O19 C35 1.243(5) . ?
O20 C38 1.103(9) . ?
O21 C41 1.218(6) . ?
O22 H22A 0.8951 . ?
O22 H22B 0.8951 . ?
N1 C6 1.334(5) . ?
N1 C2 1.336(5) . ?
N2 C9 1.339(6) . ?
N2 C13 1.343(6) . ?
N3 C20 1.321(7) . ?
N3 C16 1.342(7) . ?
N4 C35 1.308(5) . ?
N4 C36 1.427(6) . ?
N4 C37 1.463(6) . ?
N5 C38 1.349(9) . ?
N5 C40 1.453(14) . ?
N5 C39 1.467(5) . ?
N6 C41 1.300(8) . ?
N6 C43 1.470(10) . ?
N6 C42 1.485(10) . ?
C1 C2 1.517(5) . ?
C2 C3 1.371(6) . ?
C3 C4 1.384(6) . ?
C3 H3 0.9500 . ?
C4 C5 1.377(6) . ?
C4 H4 0.9500 . ?
C5 C6 1.372(5) . ?
C5 H5 0.9500 . ?
C6 C7 1.505(5) . ?
C8 C9 1.509(6) . ?
C9 C10 1.385(7) . ?
C10 C11 1.397(8) . ?
C10 H10 0.9500 . ?
C11 C12 1.369(9) . ?
C11 H11 0.9500 . ?
C12 C13 1.378(8) . ?
C12 H12 0.9500 . ?
C13 C14 1.495(8) . ?
C15 C16 1.490(7) . ?
C16 C17 1.396(6) . ?
C17 C18 1.380(9) . ?
C17 H17 0.9500 . ?
C18 C19 1.384(9) . ?
C18 H18 0.9500 . ?
C19 C20 1.409(7) . ?
C19 H19 0.9500 . ?
C20 C21 1.524(9) . ?
C22 C23 1.498(5) . ?
C23 C28 1.384(5) . ?
C23 C24 1.398(5) . ?
C24 C25 1.386(5) . ?
C24 H24 0.9500 . ?
C25 C26 1.389(6) . ?
C25 C29 1.516(5) . ?
C26 C27 1.388(6) . ?
C26 H26 0.9500 . ?
C27 C28 1.383(6) . ?
C28 H28 0.9500 . ?
C30 C31 1.515(6) . ?
C31 C33 1.388(7) . ?
C31 C32 1.389(5) . ?
C32 H01A 0.9500 . ?
C33 C34 1.397(7) . ?
C33 H33 0.9500 . ?
C35 H35 0.9500 . ?
C36 H01C 0.9800 . ?
C36 H01D 0.9800 . ?
C36 H01G 0.9800 . ?
C37 H01I 0.9800 . ?
C37 H01K 0.9800 . ?
C37 H01L 0.9800 . ?
C38 H38 0.9500 . ?
C39 H39A 0.9800 . ?
C39 H39B 0.9800 . ?
C39 H39C 0.9800 . ?
C40 H40A 0.9800 . ?
C40 H40B 0.9800 . ?
C40 H40C 0.9800 . ?
C41 H41 0.9500 . ?
C42 H02C 0.9800 . ?
C42 H02D 0.9800 . ?
C42 H02E 0.9800 . ?
C43 H02F 0.9800 . ?
C43 H02G 0.9800 . ?
C43 H02H 0.9800 . ?
